data_7212551
loop_
_publ_author_name
'Olejniczak, Anna'
'Katrusiak, Andrzej'

_publ_section_title
;
 Pressure induced transformations of 1,4-diazabicyclo[2.2.2]octane (dabco)
 hydroiodide: diprotonation of dabco, its N-methylation and
 co-crystallization with methanol
;
_journal_issue 9
_journal_name_full CrystEngComm
_journal_page_first 2528
_journal_paper_doi 10.1039/c001379j
_journal_volume 12
_journal_year 2010
_chemical_formula_moiety 'C6 H14 N2, 3(C H4 O), 2(I)'
_chemical_formula_sum 'C9 H26 I2 N2 O3'
_chemical_formula_weight 464.12
_chemical_name_common
;1,4-diazabicyclo(2.2.2)octane dihydroiodide trimethanol
cocrystal
;
_chemical_name_systematic
;
1,4-diazabicyclo[2.2.2]octane dihydroiodide trimethanol cocrystal
;
_space_group_IT_number 11
_symmetry_cell_setting monoclinic
_symmetry_space_group_name_Hall '-P 2yb'
_symmetry_space_group_name_H-M 'P 1 21/m 1'
_atom_sites_solution_hydrogens geom
_atom_sites_solution_primary direct
_atom_sites_solution_secondary difmap
_audit_creation_method SHELXL-97
_cell_angle_alpha 90.00
_cell_angle_beta 95.02(12)
_cell_angle_gamma 90.00
_cell_formula_units_Z 2
_cell_length_a 7.385(3)
_cell_length_b 7.782(5)
_cell_length_c 12.82(8)
_cell_measurement_pressure 1800000
_cell_measurement_reflns_used 639
_cell_measurement_temperature 296(2)
_cell_measurement_theta_max 28.98
_cell_measurement_theta_min 2.78
_cell_volume 734(5)
_diffrn_ambient_temperature 296(2)
_diffrn_measured_fraction_theta_full 0.135
_diffrn_measured_fraction_theta_max 0.135
_diffrn_measurement_device_type 'Kuma KM4CCD \k geometry'
_diffrn_measurement_method
;HP omega scans - for more details see:
A. Budzianowski, A. Katrusiak in High-Pressure Crystallography
(Eds.: A. Katrusiak, P. F. McMillan),
Dordrecht: Kluwer Acad. Publ., 2004 pp.157-168
;
_diffrn_radiation_monochromator graphite
_diffrn_radiation_source 'fine-focus sealed tube'
_diffrn_radiation_type MoK\a
_diffrn_radiation_wavelength 0.71073
_diffrn_reflns_av_R_equivalents 0.0847
_diffrn_reflns_av_sigmaI/netI 0.0951
_diffrn_reflns_limit_h_max 10
_diffrn_reflns_limit_h_min -10
_diffrn_reflns_limit_k_max 7
_diffrn_reflns_limit_k_min -7
_diffrn_reflns_limit_l_max 4
_diffrn_reflns_limit_l_min -4
_diffrn_reflns_number 639
_diffrn_reflns_theta_full 28.92
_diffrn_reflns_theta_max 28.92
_diffrn_reflns_theta_min 2.77
_exptl_absorpt_coefficient_mu 4.284
_exptl_absorpt_correction_T_max 0.69
_exptl_absorpt_correction_T_min 0.52
_exptl_absorpt_correction_type integration
_exptl_absorpt_process_details
;
Katrusiak, A. (2003). REDSHABS - Program for correcting
reflections intensities for DAC absorption, gasket shadowing
and sample crystal absorption. Adam Mickiewicz University, Pozna\'n.
Katrusiak, A. (2004). Z. Kristallogr. 219, 461-467
;
_exptl_crystal_colour colourless
_exptl_crystal_density_diffrn 2.101
_exptl_crystal_density_method 'not measured'
_exptl_crystal_description plate
_exptl_crystal_F_000 448
_exptl_crystal_size_max 0.26
_exptl_crystal_size_mid 0.10
_exptl_crystal_size_min 0.10
_refine_diff_density_max 0.625
_refine_diff_density_min -0.672
_refine_diff_density_rms 0.159
_refine_ls_extinction_method none
_refine_ls_goodness_of_fit_ref 1.386
_refine_ls_hydrogen_treatment constr
_refine_ls_matrix_type full
_refine_ls_number_parameters 47
_refine_ls_number_reflns 281
_refine_ls_number_restraints 7
_refine_ls_restrained_S_all 1.374
_refine_ls_R_factor_all 0.1172
_refine_ls_R_factor_gt 0.0617
_refine_ls_shift/su_max 0.000
_refine_ls_shift/su_mean 0.000
_refine_ls_structure_factor_coef Fsqd
_refine_ls_weighting_details 'calc w=1/[\s^2^(Fo^2^)+(0.0316P)^2^+23.9176P] where P=(Fo^2^+2Fc^2^)/3'
_refine_ls_weighting_scheme calc
_refine_ls_wR_factor_gt 0.1424
_refine_ls_wR_factor_ref 0.1682
_reflns_number_gt 195
_reflns_number_total 281
_reflns_threshold_expression >2sigma(I)
_cod_data_source_file c001379j.txt
_cod_data_source_block dabcoHI18
_cod_depositor_comments
;
The following automatic conversions were performed:

'_symmetry_cell_setting' value 'Monoclinic' changed to 'monoclinic'
according to /home/saulius/struct/CIF-dictionaries/cif_core.dic
dictionary named 'cif_core.dic' version 2.4.2 from 2011-04-26.

Automatic conversion script
Id: cif_fix_values 1891 2012-01-12 08:04:46Z andrius 
;
_cod_original_sg_symbol_H-M 'P 21/m'
_cod_database_code 7212551

loop_
_symmetry_equiv_pos_as_xyz
'x, y, z'
'-x, y+1/2, -z'
'-x, -y, -z'
'x, -y-1/2, z'

loop_
_atom_site_label
_atom_site_type_symbol
_atom_site_fract_x
_atom_site_fract_y
_atom_site_fract_z
_atom_site_U_iso_or_equiv
_atom_site_adp_type
_atom_site_occupancy
_atom_site_symmetry_multiplicity
_atom_site_calc_flag
_atom_site_refinement_flags
I1 I 0.7121(4) 0.2500 0.9911(11) 0.036(12) Uani 1 2 d S
I2 I 0.1252(5) -0.2500 0.6121(11) 0.030(14) Uani 1 2 d S
N1 N 0.341(6) 0.2500 0.759(7) 0.025(11) Uiso 1 2 d SD
H1 H 0.4629 0.2500 0.7539 0.030 Uiso 1 2 calc SR
C3 C 0.291(4) 0.093(4) 0.809(7) 0.026(9) Uiso 1 1 d D
H3A H 0.3626 0.0806 0.8754 0.032 Uiso 1 1 calc R
H3B H 0.3176 -0.0044 0.7652 0.032 Uiso 1 1 calc R
N2 N 0.005(4) 0.2500 0.772(8) 0.010(9) Uiso 1 2 d SD
H2 H -0.1176 0.2500 0.7753 0.012 Uiso 1 2 calc SR
C4 C 0.080(3) 0.091(4) 0.828(7) 0.021(8) Uiso 1 1 d D
H4A H 0.0217 -0.0119 0.7980 0.025 Uiso 1 1 calc R
H4B H 0.0638 0.0955 0.9017 0.025 Uiso 1 1 calc R
C2 C 0.040(6) 0.2500 0.660(9) 0.042(18) Uiso 1 2 d SD
H2A H -0.0134 0.3511 0.6253 0.050 Uiso 0.50 1 calc PR
H2B H -0.0134 0.1489 0.6253 0.050 Uiso 0.50 1 calc PR
C1 C 0.247(6) 0.2500 0.653(8) 0.032(15) Uiso 1 2 d SD
H1A H 0.2824 0.1490 0.6152 0.038 Uiso 0.50 1 calc PR
H1B H 0.2824 0.3510 0.6152 0.038 Uiso 0.50 1 calc PR
O11 O 0.656(3) 0.050(3) 0.707(6) 0.022(6) Uiso 1 1 d D
H11 H 0.6705 -0.0322 0.7476 0.027 Uiso 1 1 calc R
C11 C 0.621(5) -0.017(7) 0.593(7) 0.055(16) Uiso 1 1 d D
H11A H 0.4928 -0.0342 0.5761 0.066 Uiso 1 1 calc R
H11B H 0.6834 -0.1243 0.5857 0.066 Uiso 1 1 calc R
H11C H 0.6646 0.0655 0.5453 0.066 Uiso 1 1 calc R
O12 O 0.606(5) -0.2500 0.821(9) 0.033(10) Uiso 1 2 d S
H12 H 0.5193 -0.2500 0.8569 0.040 Uiso 1 2 calc SR
C12 C 0.761(8) -0.2500 0.884(19) 0.08(3) Uiso 1 2 d S
H12A H 0.8627 -0.2500 0.8424 0.096 Uiso 1 2 calc SR
H12B H 0.7654 -0.3507 0.9275 0.096 Uiso 0.50 1 calc PR
H12C H 0.7654 -0.1493 0.9275 0.096 Uiso 0.50 1 calc PR

loop_
_atom_site_aniso_label
_atom_site_aniso_U_11
_atom_site_aniso_U_22
_atom_site_aniso_U_33
_atom_site_aniso_U_23
_atom_site_aniso_U_13
_atom_site_aniso_U_12
I1 0.0217(17) 0.024(2) 0.06(4) 0.000 0.006(6) 0.000
I2 0.036(2) 0.022(3) 0.03(4) 0.000 0.005(8) 0.000

loop_
_atom_type_symbol
_atom_type_description
_atom_type_scat_dispersion_real
_atom_type_scat_dispersion_imag
_atom_type_scat_source
C C 0.0033 0.0016 'International Tables Vol C Tables 4.2.6.8 and 6.1.1.4'
H H 0.0000 0.0000 'International Tables Vol C Tables 4.2.6.8 and 6.1.1.4'
N N 0.0061 0.0033 'International Tables Vol C Tables 4.2.6.8 and 6.1.1.4'
I I -0.4742 1.8119 'International Tables Vol C Tables 4.2.6.8 and 6.1.1.4'
O O 0.0106 0.0060 'International Tables Vol C Tables 4.2.6.8 and 6.1.1.4'

loop_
_geom_angle_atom_site_label_1
_geom_angle_atom_site_label_2
_geom_angle_atom_site_label_3
_geom_angle
_geom_angle_site_symmetry_1
_geom_angle_site_symmetry_3
C3 N1 C3 116(7) . 4_565
C3 N1 C1 107(5) . .
C3 N1 C1 107(5) 4_565 .
C3 N1 H1 108.9 . .
C3 N1 H1 108.9 4_565 .
C1 N1 H1 108.9 . .
N1 C3 C4 111(3) . .
N1 C3 H3A 109.3 . .
C4 C3 H3A 109.3 . .
N1 C3 H3B 109.3 . .
C4 C3 H3B 109.3 . .
H3A C3 H3B 108.0 . .
C2 N2 C4 112(4) . 4_565
C2 N2 C4 112(4) . .
C4 N2 C4 110(6) 4_565 .
C2 N2 H2 107.8 . .
C4 N2 H2 107.8 4_565 .
C4 N2 H2 107.8 . .
N2 C4 C3 104(3) . .
N2 C4 H4A 110.9 . .
C3 C4 H4A 110.9 . .
N2 C4 H4B 110.9 . .
C3 C4 H4B 110.9 . .
H4A C4 H4B 108.9 . .
N2 C2 C1 108(6) . .
N2 C2 H2A 110.0 . .
C1 C2 H2A 110.0 . .
N2 C2 H2B 110.0 . .
C1 C2 H2B 110.0 . .
H2A C2 H2B 108.4 . .
N1 C1 C2 110(6) . .
N1 C1 H1A 109.7 . .
C2 C1 H1A 109.7 . .
N1 C1 H1B 109.7 . .
C2 C1 H1B 109.7 . .
H1A C1 H1B 108.2 . .
C11 O11 H11 109.5 . .
O11 C11 H11A 109.5 . .
O11 C11 H11B 109.5 . .
H11A C11 H11B 109.5 . .
O11 C11 H11C 109.5 . .
H11A C11 H11C 109.5 . .
H11B C11 H11C 109.5 . .
C12 O12 H12 109.5 . .
O12 C12 H12A 109.5 . .
O12 C12 H12B 109.5 . .
H12A C12 H12B 109.5 . .
O12 C12 H12C 109.5 . .
H12A C12 H12C 109.5 . .
H12B C12 H12C 109.5 . .

loop_
_geom_bond_atom_site_label_1
_geom_bond_atom_site_label_2
_geom_bond_distance
_geom_bond_site_symmetry_2
N1 C3 1.44(5) .
N1 C3 1.44(5) 4_565
N1 C1 1.47(5) .
N1 H1 0.9100 .
C3 C4 1.59(3) .
C3 H3A 0.9700 .
C3 H3B 0.9700 .
N2 C2 1.48(5) .
N2 C4 1.51(4) 4_565
N2 C4 1.51(4) .
N2 H2 0.9100 .
C4 H4A 0.9700 .
C4 H4B 0.9700 .
C2 C1 1.54(4) .
C2 H2A 0.9700 .
C2 H2B 0.9700 .
C1 H1A 0.9700 .
C1 H1B 0.9700 .
O11 C11 1.56(5) .
O11 H11 0.8200 .
C11 H11A 0.9600 .
C11 H11B 0.9600 .
C11 H11C 0.9600 .
O12 C12 1.34(16) .
O12 H12 0.8200 .
C12 H12A 0.9600 .
C12 H12B 0.9600 .
C12 H12C 0.9600 .
